data_7051495
loop_
_publ_author_name
'Freytag, Matthias'
'Jones, Peter G.'
'Ahrens, Birte'
'Fischer, Axel'

_publ_section_title
;
 Hydrogen bonding and halogen...halogen contacts in
 4-halopyridinium halides
;
_journal_name_full 'New Journal of Chemistry'
_journal_paper_doi 10.1039/a906356k
_journal_year 1999
_chemical_formula_sum 'C5 H5 Cl2 N'
_chemical_formula_weight 150.00
_space_group_IT_number 11
_symmetry_cell_setting monoclinic
_symmetry_space_group_name_Hall '-P 2yb'
_symmetry_space_group_name_H-M 'P 1 21/m 1'
_cell_angle_alpha 90.00
_cell_angle_beta 99.173(4)
_cell_angle_gamma 90.00
_cell_formula_units_Z 2
_cell_length_a 4.5137(12)
_cell_length_b 7.925(2)
_cell_length_c 8.898(2)
_cell_measurement_temperature 173(2)
_cell_volume 314.24(14)
_diffrn_ambient_temperature 173(2)
_exptl_crystal_density_diffrn 1.585
_cod_original_sg_symbol_H-M 'P 21/m'
_cod_database_code 7051495

loop_
_symmetry_equiv_pos_as_xyz
'x, y, z'
'-x, y+1/2, -z'
'-x, -y, -z'
'x, -y-1/2, z'

loop_
_atom_site_label
_atom_site_type_symbol
_atom_site_fract_x
_atom_site_fract_y
_atom_site_fract_z
_atom_site_U_iso_or_equiv
_atom_site_adp_type
_atom_site_occupancy
_atom_site_symmetry_multiplicity
_atom_site_calc_flag
_atom_site_refinement_flags
_atom_site_disorder_assembly
_atom_site_disorder_group
Cl1 Cl 0.87020(19) 0.2500 -0.01965(10) 0.0290(3) Uani 1 2 d S . .
Cl2 Cl 0.01739(19) 0.2500 0.62476(10) 0.0258(2) Uani 1 2 d S . .
N N 0.3521(7) 0.2500 0.3615(4) 0.0299(7) Uani 1 2 d S . .
H1 H 0.245(13) 0.2500 0.435(7) 0.069(18) Uiso 1 2 d S . .
C2 C 0.4336(5) 0.1022(3) 0.3086(3) 0.0276(5) Uani 1 1 d . . .
H2 H 0.3747 -0.0001 0.3509 0.033 Uiso 1 1 calc R . .
C3 C 0.6020(5) 0.0980(3) 0.1935(3) 0.0244(5) Uani 1 1 d . . .
H3 H 0.6633 -0.0062 0.1554 0.029 Uiso 1 1 calc R . .
C4 C 0.6801(7) 0.2500 0.1345(4) 0.0204(7) Uani 1 2 d S . .

loop_
_atom_site_aniso_label
_atom_site_aniso_U_11
_atom_site_aniso_U_22
_atom_site_aniso_U_33
_atom_site_aniso_U_23
_atom_site_aniso_U_13
_atom_site_aniso_U_12
Cl1 0.0265(4) 0.0329(5) 0.0302(5) 0.000 0.0124(4) 0.000
Cl2 0.0271(4) 0.0218(4) 0.0309(5) 0.000 0.0123(4) 0.000
N 0.0191(14) 0.046(2) 0.0246(16) 0.000 0.0056(13) 0.000
C2 0.0253(11) 0.0296(13) 0.0279(12) 0.0047(11) 0.0044(9) -0.0063(11)
C3 0.0244(11) 0.0196(11) 0.0287(13) -0.0008(10) 0.0030(10) -0.0001(9)
C4 0.0148(15) 0.0238(16) 0.0220(17) 0.000 0.0017(13) 0.000

loop_
_geom_bond_atom_site_label_1
_geom_bond_atom_site_label_2
_geom_bond_distance
_geom_bond_site_symmetry_2
_geom_bond_publ_flag
Cl1 C4 1.730(3) . ?
N C2 1.335(3) . ?
C2 C3 1.370(3) . ?
C3 C4 1.382(3) . ?

loop_
_cod_related_entry_id
_cod_related_entry_database
_cod_related_entry_code
1 ChemSpider 73861
